data_7061500
loop_
_publ_author_name
'Bera, Anirban'
'Patra, Prasanta'
'Azad, Abulkalam'
'Ali, Sk Asraf'
'Manna, Susanta Kumar'
'Saha, Amit'
'Samanta, Shubhankar'

_publ_section_title
;
 Neat synthesis of isothiazole compounds, and studies on their synthetic
 applications and photophysical properties
;
_journal_issue 24
_journal_name_full 'New Journal of Chemistry'
_journal_page_first 11685
_journal_page_last 11694
_journal_paper_doi 10.1039/D2NJ01962K
_journal_volume 46
_journal_year 2022
_chemical_formula_moiety 'C14 H17 N O'
_chemical_formula_sum 'C14 H17 N O'
_chemical_formula_weight 215.28
_space_group_crystal_system monoclinic
_space_group_IT_number 14
_space_group_name_Hall '-P 2ybc'
_space_group_name_H-M_alt 'P 1 21/c 1'
_atom_sites_solution_hydrogens geom
_audit_creation_date 2021-10-24
_audit_creation_method
;
Olex2 1.3
(compiled 2020.11.12 svn.r5f609507 for OlexSys, GUI svn.r6226)
;
_audit_update_record
;
2021-10-26 deposited with the CCDC.	2022-05-12 downloaded from the CCDC.
;
_cell_angle_alpha 90
_cell_angle_beta 110.852(4)
_cell_angle_gamma 90
_cell_formula_units_Z 4
_cell_length_a 13.2601(17)
_cell_length_b 6.3866(8)
_cell_length_c 15.0670(18)
_cell_measurement_reflns_used 2949
_cell_measurement_temperature 273(2)
_cell_measurement_theta_max 28
_cell_measurement_theta_min 2
_cell_volume 1192.4(3)
_computing_molecular_graphics 'Olex2 1.3 (Dolomanov et al., 2009)'
_computing_publication_material 'Olex2 1.3 (Dolomanov et al., 2009)'
_computing_structure_refinement 'SHELXL 2018/3 (Sheldrick, 2015)'
_computing_structure_solution 'SHELXT 2014/5 (Sheldrick, 2014)'
_diffrn_ambient_temperature 273.15
_diffrn_measured_fraction_theta_full 0.994
_diffrn_measured_fraction_theta_max 0.992
_diffrn_measurement_device_type 'Bruker D8 Venture PHOTON 100 CMOS diffractometer'
_diffrn_radiation_type MoK\a
_diffrn_radiation_wavelength 0.71073
_diffrn_reflns_av_R_equivalents 0.0408
_diffrn_reflns_av_unetI/netI 0.0213
_diffrn_reflns_Laue_measured_fraction_full 0.994
_diffrn_reflns_Laue_measured_fraction_max 0.992
_diffrn_reflns_limit_h_max 17
_diffrn_reflns_limit_h_min -17
_diffrn_reflns_limit_k_max 8
_diffrn_reflns_limit_k_min -8
_diffrn_reflns_limit_l_max 20
_diffrn_reflns_limit_l_min -20
_diffrn_reflns_number 24583
_diffrn_reflns_point_group_measured_fraction_full 0.994
_diffrn_reflns_point_group_measured_fraction_max 0.992
_diffrn_reflns_theta_full 25.242
_diffrn_reflns_theta_max 28.304
_diffrn_reflns_theta_min 2.773
_diffrn_source 'fine-focus sealed tube'
_exptl_absorpt_coefficient_mu 0.075
_exptl_absorpt_correction_T_max 0.7454
_exptl_absorpt_correction_T_min 0.6314
_exptl_absorpt_correction_type multi-scan
_exptl_absorpt_process_details
;
SADABS-2016/2 (Bruker,2016/2) was used for absorption correction.
wR2(int) was 0.1531 before and 0.0712 after correction.
The Ratio of minimum to maximum transmission is 0.8471.
The \l/2 correction factor is Not present.
;
_exptl_crystal_colour 'clear colourless'
_exptl_crystal_colour_lustre clear
_exptl_crystal_colour_primary colourless
_exptl_crystal_density_diffrn 1.199
_exptl_crystal_description block
_exptl_crystal_F_000 464
_exptl_crystal_size_max 0.2
_exptl_crystal_size_mid 0.16
_exptl_crystal_size_min 0.1
_refine_diff_density_max 0.286
_refine_diff_density_min -0.150
_refine_diff_density_rms 0.033
_refine_ls_extinction_method none
_refine_ls_goodness_of_fit_ref 1.041
_refine_ls_hydrogen_treatment constr
_refine_ls_matrix_type full
_refine_ls_number_parameters 146
_refine_ls_number_reflns 2949
_refine_ls_number_restraints 0
_refine_ls_restrained_S_all 1.041
_refine_ls_R_factor_all 0.0573
_refine_ls_R_factor_gt 0.0495
_refine_ls_shift/su_max 0.000
_refine_ls_shift/su_mean 0.000
_refine_ls_structure_factor_coef Fsqd
_refine_ls_weighting_details 'w=1/[\s^2^(Fo^2^)+(0.0643P)^2^+0.3347P] where P=(Fo^2^+2Fc^2^)/3'
_refine_ls_weighting_scheme calc
_refine_ls_wR_factor_gt 0.1339
_refine_ls_wR_factor_ref 0.1407
_reflns_Friedel_coverage 0.000
_reflns_number_gt 2520
_reflns_number_total 2949
_reflns_threshold_expression 'I > 2\s(I)'
_cod_data_source_file d2nj01962k2.cif
_cod_data_source_block 3a
_cod_depositor_comments 'Adding full bibliography for 7061500.cif.'
_cod_database_code 7061500
_shelx_shelxl_version_number 2018/3
_shelx_space_group_comment
;
The symmetry employed for this shelxl refinement is uniquely defined
by the following loop, which should always be used as a source of
symmetry information in preference to the above space-group names.
They are only intended as comments.
;
_shelx_estimated_absorpt_t_max 0.993
_shelx_estimated_absorpt_t_min 0.985
_olex2_refinement_description
;
1. Fixed Uiso
 At 1.2 times of:
  All C(H) groups, All C(H,H) groups, All N(H) groups
 At 1.5 times of:
  All C(H,H,H) groups
2.a Secondary CH2 refined with riding coordinates:
 C11(H11A,H11B), C12(H12A,H12B), C13(H13A,H13B), C14(H14A,H14B)
2.b Aromatic/amide H refined with riding coordinates:
 N1(H1), C2(H2), C3(H3), C5(H5), C6(H6), C8(H8)
2.c Idealised Me refined as rotating group:
 C7(H7A,H7B,H7C)
;
_olex2_submission_special_instructions 'No special instructions were received'

loop_
_space_group_symop_operation_xyz
'x, y, z'
'-x, y+1/2, -z+1/2'
'-x, -y, -z'
'x, -y-1/2, z-1/2'

loop_
_atom_site_label
_atom_site_type_symbol
_atom_site_fract_x
_atom_site_fract_y
_atom_site_fract_z
_atom_site_U_iso_or_equiv
_atom_site_adp_type
_atom_site_occupancy
_atom_site_site_symmetry_order
_atom_site_calc_flag
_atom_site_refinement_flags_posn
_atom_site_refinement_flags_adp
_atom_site_refinement_flags_occupancy
_atom_site_disorder_assembly
_atom_site_disorder_group
O1 O 0.42531(8) -0.04411(15) 0.37282(8) 0.0550(3) Uani 1 1 d . . . . .
N1 N 0.31506(9) 0.55501(16) 0.30801(8) 0.0421(3) Uani 1 1 d . . . . .
H1 H 0.356912 0.658044 0.333988 0.050 Uiso 1 1 calc R U . . .
C1 C 0.20823(10) 0.6028(2) 0.25015(9) 0.0395(3) Uani 1 1 d . . . . .
C2 C 0.14194(12) 0.4599(2) 0.18644(11) 0.0482(3) Uani 1 1 d . . . . .
H2 H 0.167069 0.325829 0.181934 0.058 Uiso 1 1 calc R U . . .
C3 C 0.03816(12) 0.5173(3) 0.12951(11) 0.0544(4) Uani 1 1 d . . . . .
H3 H -0.006028 0.419340 0.088038 0.065 Uiso 1 1 calc R U . . .
C4 C -0.00127(11) 0.7161(3) 0.13277(11) 0.0526(4) Uani 1 1 d . . . . .
C5 C 0.06595(12) 0.8566(2) 0.19660(11) 0.0525(4) Uani 1 1 d . . . . .
H5 H 0.041142 0.991367 0.200165 0.063 Uiso 1 1 calc R U . . .
C6 C 0.16900(11) 0.8018(2) 0.25519(11) 0.0477(3) Uani 1 1 d . . . . .
H6 H 0.212103 0.898766 0.298100 0.057 Uiso 1 1 calc R U . . .
C7 C -0.11365(15) 0.7793(4) 0.06930(16) 0.0815(6) Uani 1 1 d . . . . .
H7A H -0.132721 0.909072 0.091411 0.122 Uiso 1 1 calc R U . . .
H7B H -0.164029 0.672624 0.070761 0.122 Uiso 1 1 calc R U . . .
H7C H -0.115584 0.796436 0.005414 0.122 Uiso 1 1 calc R U . . .
C8 C 0.35711(10) 0.36005(19) 0.32599(9) 0.0396(3) Uani 1 1 d . . . . .
H8 H 0.309094 0.248161 0.309937 0.047 Uiso 1 1 calc R U . . .
C9 C 0.46361(10) 0.31471(18) 0.36552(9) 0.0375(3) Uani 1 1 d . . . . .
C10 C 0.49326(10) 0.09531(19) 0.38378(9) 0.0397(3) Uani 1 1 d . . . . .
C11 C 0.61079(11) 0.0358(2) 0.41446(11) 0.0490(3) Uani 1 1 d . . . . .
H11A H 0.623338 -0.028360 0.360952 0.059 Uiso 1 1 calc R U . . .
H11B H 0.625767 -0.069078 0.464063 0.059 Uiso 1 1 calc R U . . .
C12 C 0.69052(11) 0.2154(2) 0.45099(12) 0.0540(4) Uani 1 1 d . . . . .
H12A H 0.695469 0.251773 0.514911 0.065 Uiso 1 1 calc R U . . .
H12B H 0.761439 0.170909 0.453516 0.065 Uiso 1 1 calc R U . . .
C13 C 0.65600(11) 0.4052(2) 0.38780(11) 0.0493(3) Uani 1 1 d . . . . .
H13A H 0.650520 0.368991 0.323720 0.059 Uiso 1 1 calc R U . . .
H13B H 0.709757 0.514643 0.410705 0.059 Uiso 1 1 calc R U . . .
C14 C 0.54783(11) 0.4845(2) 0.38691(11) 0.0449(3) Uani 1 1 d . . . . .
H14A H 0.557190 0.545396 0.448317 0.054 Uiso 1 1 calc R U . . .
H14B H 0.522530 0.594093 0.339559 0.054 Uiso 1 1 calc R U . . .

loop_
_atom_site_aniso_label
_atom_site_aniso_U_11
_atom_site_aniso_U_22
_atom_site_aniso_U_33
_atom_site_aniso_U_23
_atom_site_aniso_U_13
_atom_site_aniso_U_12
O1 0.0505(6) 0.0302(5) 0.0754(7) -0.0018(4) 0.0116(5) -0.0048(4)
N1 0.0377(5) 0.0308(5) 0.0522(6) -0.0020(4) 0.0093(5) -0.0006(4)
C1 0.0368(6) 0.0366(6) 0.0447(7) 0.0025(5) 0.0140(5) 0.0004(5)
C2 0.0469(7) 0.0399(7) 0.0531(8) -0.0047(6) 0.0120(6) 0.0020(6)
C3 0.0454(7) 0.0560(9) 0.0538(8) -0.0082(7) 0.0079(6) -0.0031(6)
C4 0.0410(7) 0.0618(9) 0.0513(8) 0.0004(7) 0.0117(6) 0.0058(6)
C5 0.0477(7) 0.0451(8) 0.0622(9) 0.0007(7) 0.0165(7) 0.0099(6)
C6 0.0440(7) 0.0364(7) 0.0578(8) -0.0035(6) 0.0121(6) 0.0005(5)
C7 0.0501(9) 0.0963(15) 0.0791(12) -0.0095(11) -0.0005(8) 0.0203(10)
C8 0.0412(6) 0.0308(6) 0.0445(7) -0.0012(5) 0.0124(5) -0.0022(5)
C9 0.0392(6) 0.0288(6) 0.0423(6) -0.0031(5) 0.0118(5) -0.0008(5)
C10 0.0436(6) 0.0314(6) 0.0400(6) -0.0037(5) 0.0099(5) -0.0004(5)
C11 0.0470(7) 0.0363(7) 0.0597(8) 0.0008(6) 0.0142(6) 0.0068(6)
C12 0.0400(7) 0.0488(8) 0.0633(9) -0.0001(7) 0.0064(6) 0.0032(6)
C13 0.0414(7) 0.0445(7) 0.0601(8) -0.0033(6) 0.0157(6) -0.0053(6)
C14 0.0429(7) 0.0316(6) 0.0568(8) -0.0050(5) 0.0135(6) -0.0034(5)

loop_
_atom_type_symbol
_atom_type_description
_atom_type_scat_dispersion_real
_atom_type_scat_dispersion_imag
_atom_type_scat_source
C C 0.0033 0.0016 'International Tables Vol C Tables 4.2.6.8 and 6.1.1.4'
H H 0.0000 0.0000 'International Tables Vol C Tables 4.2.6.8 and 6.1.1.4'
N N 0.0061 0.0033 'International Tables Vol C Tables 4.2.6.8 and 6.1.1.4'
O O 0.0106 0.0060 'International Tables Vol C Tables 4.2.6.8 and 6.1.1.4'

loop_
_geom_angle_atom_site_label_1
_geom_angle_atom_site_label_2
_geom_angle_atom_site_label_3
_geom_angle
_geom_angle_site_symmetry_1
_geom_angle_site_symmetry_3
_geom_angle_publ_flag
C1 N1 H1 117.4 . . ?
C8 N1 H1 117.4 . . ?
C8 N1 C1 125.19(11) . . ?
C2 C1 N1 122.41(12) . . ?
C6 C1 N1 118.66(12) . . ?
C6 C1 C2 118.91(12) . . ?
C1 C2 H2 120.0 . . ?
C3 C2 C1 119.90(13) . . ?
C3 C2 H2 120.0 . . ?
C2 C3 H3 119.1 . . ?
C4 C3 C2 121.75(14) . . ?
C4 C3 H3 119.1 . . ?
C3 C4 C5 117.55(13) . . ?
C3 C4 C7 121.60(16) . . ?
C5 C4 C7 120.85(16) . . ?
C4 C5 H5 119.1 . . ?
C6 C5 C4 121.73(14) . . ?
C6 C5 H5 119.1 . . ?
C1 C6 H6 119.9 . . ?
C5 C6 C1 120.14(13) . . ?
C5 C6 H6 119.9 . . ?
C4 C7 H7A 109.5 . . ?
C4 C7 H7B 109.5 . . ?
C4 C7 H7C 109.5 . . ?
H7A C7 H7B 109.5 . . ?
H7A C7 H7C 109.5 . . ?
H7B C7 H7C 109.5 . . ?
N1 C8 H8 117.4 . . ?
N1 C8 C9 125.19(12) . . ?
C9 C8 H8 117.4 . . ?
C8 C9 C10 117.28(11) . . ?
C8 C9 C14 121.17(11) . . ?
C10 C9 C14 121.52(11) . . ?
O1 C10 C9 122.26(12) . . ?
O1 C10 C11 118.96(12) . . ?
C9 C10 C11 118.75(11) . . ?
C10 C11 H11A 108.4 . . ?
C10 C11 H11B 108.4 . . ?
C10 C11 C12 115.43(11) . . ?
H11A C11 H11B 107.5 . . ?
C12 C11 H11A 108.4 . . ?
C12 C11 H11B 108.4 . . ?
C11 C12 H12A 109.4 . . ?
C11 C12 H12B 109.4 . . ?
H12A C12 H12B 108.0 . . ?
C13 C12 C11 111.18(12) . . ?
C13 C12 H12A 109.4 . . ?
C13 C12 H12B 109.4 . . ?
C12 C13 H13A 109.6 . . ?
C12 C13 H13B 109.6 . . ?
C12 C13 C14 110.34(13) . . ?
H13A C13 H13B 108.1 . . ?
C14 C13 H13A 109.6 . . ?
C14 C13 H13B 109.6 . . ?
C9 C14 C13 112.83(11) . . ?
C9 C14 H14A 109.0 . . ?
C9 C14 H14B 109.0 . . ?
C13 C14 H14A 109.0 . . ?
C13 C14 H14B 109.0 . . ?
H14A C14 H14B 107.8 . . ?

loop_
_geom_bond_atom_site_label_1
_geom_bond_atom_site_label_2
_geom_bond_distance
_geom_bond_site_symmetry_2
_geom_bond_publ_flag
O1 C10 1.2353(16) . ?
N1 H1 0.8600 . ?
N1 C1 1.4073(16) . ?
N1 C8 1.3517(16) . ?
C1 C2 1.3878(19) . ?
C1 C6 1.3858(19) . ?
C2 H2 0.9300 . ?
C2 C3 1.387(2) . ?
C3 H3 0.9300 . ?
C3 C4 1.380(2) . ?
C4 C5 1.383(2) . ?
C4 C7 1.511(2) . ?
C5 H5 0.9300 . ?
C5 C6 1.382(2) . ?
C6 H6 0.9300 . ?
C7 H7A 0.9600 . ?
C7 H7B 0.9600 . ?
C7 H7C 0.9600 . ?
C8 H8 0.9300 . ?
C8 C9 1.3543(17) . ?
C9 C10 1.4549(17) . ?
C9 C14 1.5069(17) . ?
C10 C11 1.5081(19) . ?
C11 H11A 0.9700 . ?
C11 H11B 0.9700 . ?
C11 C12 1.524(2) . ?
C12 H12A 0.9700 . ?
C12 H12B 0.9700 . ?
C12 C13 1.508(2) . ?
C13 H13A 0.9700 . ?
C13 H13B 0.9700 . ?
C13 C14 1.5168(19) . ?
C14 H14A 0.9700 . ?
C14 H14B 0.9700 . ?

loop_
_geom_torsion_atom_site_label_1
_geom_torsion_atom_site_label_2
_geom_torsion_atom_site_label_3
_geom_torsion_atom_site_label_4
_geom_torsion
_geom_torsion_site_symmetry_1
_geom_torsion_site_symmetry_2
_geom_torsion_site_symmetry_3
_geom_torsion_site_symmetry_4
_geom_torsion_publ_flag
O1 C10 C11 C12 -164.70(14) . . . . ?
N1 C1 C2 C3 -178.40(13) . . . . ?
N1 C1 C6 C5 177.38(13) . . . . ?
N1 C8 C9 C10 177.01(12) . . . . ?
N1 C8 C9 C14 -4.8(2) . . . . ?
C1 N1 C8 C9 166.26(12) . . . . ?
C1 C2 C3 C4 1.3(2) . . . . ?
C2 C1 C6 C5 -0.8(2) . . . . ?
C2 C3 C4 C5 -1.2(2) . . . . ?
C2 C3 C4 C7 178.83(17) . . . . ?
C3 C4 C5 C6 0.1(2) . . . . ?
C4 C5 C6 C1 0.9(2) . . . . ?
C6 C1 C2 C3 -0.3(2) . . . . ?
C7 C4 C5 C6 -179.95(17) . . . . ?
C8 N1 C1 C2 -16.5(2) . . . . ?
C8 N1 C1 C6 165.32(13) . . . . ?
C8 C9 C10 O1 -6.9(2) . . . . ?
C8 C9 C10 C11 171.34(12) . . . . ?
C8 C9 C14 C13 -154.08(13) . . . . ?
C9 C10 C11 C12 17.0(2) . . . . ?
C10 C9 C14 C13 24.08(19) . . . . ?
C10 C11 C12 C13 -44.61(19) . . . . ?
C11 C12 C13 C14 62.06(17) . . . . ?
C12 C13 C14 C9 -51.08(17) . . . . ?
C14 C9 C10 O1 174.89(13) . . . . ?
C14 C9 C10 C11 -6.9(2) . . . . ?
